data_7061338
loop_
_publ_author_name
'Podjed, Nina'
'Modec, Barbara'
'Cl\'erac, Rodolphe'
'Rouzi\`eres, Mathieu'
'Alcaide, Mar\'ia M.'
'L\'opez-Serrano, Joaqu\'in'

_publ_section_title
;
 Structural diversity and magnetic properties of copper(ii) quinaldinate
 compounds with amino alcohols
;
_journal_issue 15
_journal_name_full 'New Journal of Chemistry'
_journal_page_first 6899
_journal_page_last 6920
_journal_paper_doi 10.1039/D2NJ00296E
_journal_volume 46
_journal_year 2022
_chemical_formula_moiety 'C23 H21 Cu N3 O5'
_chemical_formula_sum 'C23 H21 Cu N3 O5'
_chemical_formula_weight 482.97
_space_group_crystal_system triclinic
_space_group_IT_number 2
_space_group_name_Hall '-P 1'
_space_group_name_H-M_alt 'P -1'
_atom_sites_solution_hydrogens mixed
_atom_sites_solution_primary dual
_audit_creation_date 2021-03-10
_audit_creation_method
;
Olex2 1.2
(compiled 2018.05.29 svn.r3508 for OlexSys, GUI svn.r5506)
;
_audit_update_record
;
2021-04-12 deposited with the CCDC.	2022-03-01 downloaded from the CCDC.
;
_cell_angle_alpha 106.140(5)
_cell_angle_beta 93.452(5)
_cell_angle_gamma 115.573(6)
_cell_formula_units_Z 2
_cell_length_a 8.8642(6)
_cell_length_b 10.1622(6)
_cell_length_c 13.7176(8)
_cell_measurement_reflns_used 4467
_cell_measurement_temperature 150.00(10)
_cell_measurement_theta_max 29.8020
_cell_measurement_theta_min 3.1480
_cell_volume 1047.28(14)
_computing_cell_refinement 'CrysAlisPro 1.171.40.68a (Rigaku OD, 2019)'
_computing_data_collection 'CrysAlisPro 1.171.40.68a (Rigaku OD, 2019)'
_computing_data_reduction 'CrysAlisPro 1.171.40.68a (Rigaku OD, 2019)'
_computing_molecular_graphics 'Olex2 (Dolomanov et al., 2009)'
_computing_publication_material 'Olex2 (Dolomanov et al., 2009)'
_computing_structure_refinement 'ShelXL (Sheldrick, 2015)'
_computing_structure_solution 'ShelXT (Sheldrick, 2015)'
_diffrn_ambient_environment N~2~
_diffrn_ambient_temperature 150.00(10)
_diffrn_detector 'CCD plate'
_diffrn_detector_area_resol_mean 10.4933
_diffrn_detector_type Atlas
_diffrn_measured_fraction_theta_full 0.999
_diffrn_measured_fraction_theta_max 0.875
_diffrn_measurement_details
;
List of Runs (angles in degrees, time in seconds):

  # Type    Start    End  Width  t~exp~   \w     \q     \k     \f   Frames
#--------------------------------------------------------------------------
  1  \w     26.00  56.00   1.00   10.00    --   14.05 -99.00 120.00   30
  2  \w    -44.00  39.00   1.00   10.00    --   14.05 -37.00  60.00   83
  3  \w    -40.00  43.00   1.00   10.00    --   14.05 -77.00-150.00   83
  4  \w    -16.00  88.00   1.00   10.00    --   14.05  57.00   0.00  104
  5  \w    -42.00  -7.00   1.00   10.00    --  -14.36 -77.00   0.00   35
  6  \w    -18.00  10.00   1.00   10.00    --  -14.36 -77.00 120.00   28
;
_diffrn_measurement_device 'four-circle diffractometer'
_diffrn_measurement_device_type 'SuperNova, Dual, Cu at home/near, Atlas'
_diffrn_measurement_method '\w scans'
_diffrn_orient_matrix_type 'CrysAlisPro convention (1999,Acta A55,543-557)'
_diffrn_orient_matrix_UB_11 -0.0575260000
_diffrn_orient_matrix_UB_12 -0.0506601000
_diffrn_orient_matrix_UB_13 0.0226608000
_diffrn_orient_matrix_UB_21 0.0672712000
_diffrn_orient_matrix_UB_22 -0.0102694000
_diffrn_orient_matrix_UB_23 0.0214992000
_diffrn_orient_matrix_UB_31 0.0197601000
_diffrn_orient_matrix_UB_32 0.0639190000
_diffrn_orient_matrix_UB_33 0.0453079000
_diffrn_radiation_monochromator mirror
_diffrn_radiation_probe x-ray
_diffrn_radiation_type MoK\a
_diffrn_radiation_wavelength 0.71073
_diffrn_reflns_av_R_equivalents 0.0254
_diffrn_reflns_av_unetI/netI 0.0442
_diffrn_reflns_Laue_measured_fraction_full 0.999
_diffrn_reflns_Laue_measured_fraction_max 0.875
_diffrn_reflns_limit_h_max 12
_diffrn_reflns_limit_h_min -9
_diffrn_reflns_limit_k_max 13
_diffrn_reflns_limit_k_min -13
_diffrn_reflns_limit_l_max 19
_diffrn_reflns_limit_l_min -19
_diffrn_reflns_number 10446
_diffrn_reflns_point_group_measured_fraction_full 0.999
_diffrn_reflns_point_group_measured_fraction_max 0.875
_diffrn_reflns_theta_full 25.242
_diffrn_reflns_theta_max 30.168
_diffrn_reflns_theta_min 2.356
_diffrn_source 'micro-focus sealed X-ray tube'
_diffrn_source_type 'SuperNova (Mo) X-ray Source'
_exptl_absorpt_coefficient_mu 1.085
_exptl_absorpt_correction_T_max 1.00000
_exptl_absorpt_correction_T_min 0.70969
_exptl_absorpt_correction_type multi-scan
_exptl_absorpt_process_details
;
CrysAlisPro 1.171.40.68a (Rigaku Oxford Diffraction, 2019)
Empirical absorption correction using spherical harmonics,
 implemented in SCALE3 ABSPACK scaling algorithm.
;
_exptl_crystal_colour blue
_exptl_crystal_density_diffrn 1.532
_exptl_crystal_description block
_exptl_crystal_F_000 498
_exptl_crystal_size_max 0.3
_exptl_crystal_size_mid 0.2
_exptl_crystal_size_min 0.1
_refine_diff_density_max 0.417
_refine_diff_density_min -0.582
_refine_diff_density_rms 0.069
_refine_ls_extinction_method none
_refine_ls_goodness_of_fit_ref 1.094
_refine_ls_hydrogen_treatment mixed
_refine_ls_matrix_type full
_refine_ls_number_parameters 302
_refine_ls_number_reflns 5431
_refine_ls_number_restraints 0
_refine_ls_restrained_S_all 1.094
_refine_ls_R_factor_all 0.0446
_refine_ls_R_factor_gt 0.0367
_refine_ls_shift/su_max 0.000
_refine_ls_shift/su_mean 0.000
_refine_ls_structure_factor_coef Fsqd
_refine_ls_weighting_details 'w=1/[\s^2^(Fo^2^)+(0.0247P)^2^+0.5673P] where P=(Fo^2^+2Fc^2^)/3'
_refine_ls_weighting_scheme calc
_refine_ls_wR_factor_gt 0.0795
_refine_ls_wR_factor_ref 0.0840
_reflns_Friedel_coverage 0.000
_reflns_number_gt 4708
_reflns_number_total 5431
_reflns_threshold_expression 'I > 2\s(I)'
_cod_data_source_file d2nj00296e2.cif
_cod_data_source_block 8b
_cod_depositor_comments 'Adding full bibliography for 7061330--7061353.cif.'
_cod_original_cell_volume 1047.28(12)
_cod_database_code 7061338
_shelx_shelxl_version_number 2018/3
_shelx_space_group_comment
;
The symmetry employed for this shelxl refinement is uniquely defined
by the following loop, which should always be used as a source of
symmetry information in preference to the above space-group names.
They are only intended as comments.
;
_shelx_estimated_absorpt_t_max 0.899
_shelx_estimated_absorpt_t_min 0.737
_reflns_odcompleteness_completeness 99.96
_reflns_odcompleteness_iscentric 1
_reflns_odcompleteness_theta 27.50
_olex2_refinement_description
;
1. Fixed Uiso
 At 1.2 times of:
  All C(H) groups, All C(H,H) groups
 At 1.5 times of:
  All C(H,H,H) groups
2.a Ternary CH refined with riding coordinates:
 C31(H31)
2.b Secondary CH2 refined with riding coordinates:
 C32(H32A,H32B)
2.c Aromatic/amide H refined with riding coordinates:
 C11(H11), C12(H12), C13(H13), C14(H14), C16(H16), C17(H17), C21(H21),
 C22(H22), C23(H23), C24(H24), C26(H26), C27(H27)
2.d Idealised Me refined as rotating group:
 C33(H33A,H33B,H33C)
;
_oxdiff_exptl_absorpt_empirical_details
;
Empirical correction (ABSPACK) includes:
- Absorption correction using spherical harmonics
- Frame scaling
;
_oxdiff_exptl_absorpt_empirical_full_max 1.931
_oxdiff_exptl_absorpt_empirical_full_min 0.613

loop_
_space_group_symop_operation_xyz
'x, y, z'
'-x, -y, -z'

loop_
_atom_site_label
_atom_site_type_symbol
_atom_site_fract_x
_atom_site_fract_y
_atom_site_fract_z
_atom_site_U_iso_or_equiv
_atom_site_adp_type
_atom_site_occupancy
_atom_site_site_symmetry_order
_atom_site_calc_flag
_atom_site_refinement_flags_posn
_atom_site_refinement_flags_adp
_atom_site_refinement_flags_occupancy
_atom_site_disorder_assembly
_atom_site_disorder_group
Cu1 Cu 0.57912(3) 0.48585(3) 0.24168(2) 0.01719(7) Uani 1 1 d . . . . .
O1 O 0.55009(17) 0.39871(15) 0.35243(10) 0.0186(3) Uani 1 1 d . . . . .
O2 O 0.62615(18) 0.58931(16) 0.13831(10) 0.0206(3) Uani 1 1 d . . . . .
O3 O 0.2764(2) 0.29532(18) 0.15030(12) 0.0254(3) Uani 1 1 d . . . . .
H3 H 0.273(4) 0.309(3) 0.098(2) 0.047(9) Uiso 1 1 d . . . . .
O11 O 0.65631(19) 0.40178(18) 0.50430(11) 0.0267(3) Uani 1 1 d . . . . .
O22 O 0.78890(18) 0.62763(17) 0.02051(10) 0.0238(3) Uani 1 1 d . . . . .
N1 N 0.8295(2) 0.66602(18) 0.37151(12) 0.0177(3) Uani 1 1 d . . . . .
N2 N 0.65630(19) 0.34375(18) 0.14128(12) 0.0159(3) Uani 1 1 d . . . . .
N3 N 0.4551(2) 0.6070(2) 0.29952(13) 0.0201(3) Uani 1 1 d . . . . .
H3A H 0.519(3) 0.704(3) 0.3113(19) 0.038(7) Uiso 1 1 d . . . . .
H3B H 0.443(3) 0.613(3) 0.364(2) 0.034(7) Uiso 1 1 d . . . . .
C10 C 0.9698(2) 0.8032(2) 0.38109(16) 0.0215(4) Uani 1 1 d . . . . .
C11 C 0.9729(3) 0.8727(2) 0.30494(17) 0.0279(5) Uani 1 1 d . . . . .
H11 H 0.880205 0.826551 0.249610 0.034 Uiso 1 1 calc R . . . .
C12 C 1.1133(3) 1.0090(3) 0.3127(2) 0.0372(6) Uani 1 1 d . . . . .
H12 H 1.114807 1.054313 0.262179 0.045 Uiso 1 1 calc R . . . .
C13 C 1.2538(3) 1.0804(3) 0.3954(2) 0.0428(7) Uani 1 1 d . . . . .
H13 H 1.347600 1.172652 0.399561 0.051 Uiso 1 1 calc R . . . .
C14 C 1.2536(3) 1.0157(3) 0.46956(19) 0.0378(6) Uani 1 1 d . . . . .
H14 H 1.348007 1.063996 0.523953 0.045 Uiso 1 1 calc R . . . .
C15 C 1.1112(3) 0.8750(2) 0.46559(16) 0.0270(5) Uani 1 1 d . . . . .
C16 C 1.1052(3) 0.8020(3) 0.53900(17) 0.0301(5) Uani 1 1 d . . . . .
H16 H 1.197467 0.845114 0.594142 0.036 Uiso 1 1 calc R . . . .
C17 C 0.9638(3) 0.6675(3) 0.52959(15) 0.0249(4) Uani 1 1 d . . . . .
H17 H 0.957485 0.618778 0.578552 0.030 Uiso 1 1 calc R . . . .
C18 C 0.8276(2) 0.6039(2) 0.44425(14) 0.0178(4) Uani 1 1 d . . . . .
C19 C 0.6658(2) 0.4564(2) 0.43372(14) 0.0174(4) Uani 1 1 d . . . . .
C20 C 0.6510(2) 0.2050(2) 0.13658(14) 0.0185(4) Uani 1 1 d . . . . .
C21 C 0.5661(3) 0.1267(2) 0.20281(16) 0.0251(4) Uani 1 1 d . . . . .
H21 H 0.514804 0.169396 0.250127 0.030 Uiso 1 1 calc R . . . .
C22 C 0.5595(3) -0.0125(3) 0.19700(18) 0.0324(5) Uani 1 1 d . . . . .
H22 H 0.503301 -0.063531 0.240838 0.039 Uiso 1 1 calc R . . . .
C23 C 0.6358(3) -0.0802(3) 0.12627(18) 0.0343(6) Uani 1 1 d . . . . .
H23 H 0.630778 -0.174334 0.124170 0.041 Uiso 1 1 calc R . . . .
C24 C 0.7167(3) -0.0079(3) 0.06127(18) 0.0315(5) Uani 1 1 d . . . . .
H24 H 0.767048 -0.052864 0.014679 0.038 Uiso 1 1 calc R . . . .
C25 C 0.7255(3) 0.1355(2) 0.06338(16) 0.0227(4) Uani 1 1 d . . . . .
C26 C 0.8046(3) 0.2128(2) -0.00461(16) 0.0255(5) Uani 1 1 d . . . . .
H26 H 0.857393 0.171815 -0.051750 0.031 Uiso 1 1 calc R . . . .
C27 C 0.8034(2) 0.3476(2) -0.00093(15) 0.0216(4) Uani 1 1 d . . . . .
H27 H 0.852705 0.398348 -0.046480 0.026 Uiso 1 1 calc R . . . .
C28 C 0.7266(2) 0.4087(2) 0.07282(14) 0.0171(4) Uani 1 1 d . . . . .
C29 C 0.7153(2) 0.5546(2) 0.07639(14) 0.0178(4) Uani 1 1 d . . . . .
C31 C 0.2865(3) 0.5453(2) 0.23231(15) 0.0212(4) Uani 1 1 d . . . . .
H31 H 0.305571 0.563523 0.166564 0.025 Uiso 1 1 calc R . . . .
C32 C 0.1928(3) 0.3717(3) 0.20958(16) 0.0258(5) Uani 1 1 d . . . . .
H32A H 0.185912 0.350956 0.274478 0.031 Uiso 1 1 calc R . . . .
H32B H 0.077124 0.330548 0.171710 0.031 Uiso 1 1 calc R . . . .
C33 C 0.1825(3) 0.6236(3) 0.27895(17) 0.0287(5) Uani 1 1 d . . . . .
H33A H 0.161021 0.606155 0.343174 0.043 Uiso 1 1 calc GR . . . .
H33B H 0.075789 0.581081 0.231558 0.043 Uiso 1 1 calc GR . . . .
H33C H 0.245165 0.732913 0.291576 0.043 Uiso 1 1 calc GR . . . .

loop_
_atom_site_aniso_label
_atom_site_aniso_U_11
_atom_site_aniso_U_22
_atom_site_aniso_U_33
_atom_site_aniso_U_23
_atom_site_aniso_U_13
_atom_site_aniso_U_12
Cu1 0.02132(13) 0.01743(13) 0.01887(12) 0.01046(9) 0.00867(10) 0.01113(10)
O1 0.0202(7) 0.0160(7) 0.0177(6) 0.0088(5) 0.0042(6) 0.0049(5)
O2 0.0300(7) 0.0190(7) 0.0227(7) 0.0125(6) 0.0135(6) 0.0159(6)
O3 0.0327(8) 0.0252(8) 0.0216(7) 0.0075(6) 0.0073(7) 0.0166(7)
O11 0.0296(8) 0.0302(8) 0.0224(7) 0.0164(6) 0.0081(6) 0.0111(6)
O22 0.0306(8) 0.0225(7) 0.0217(7) 0.0127(6) 0.0115(6) 0.0114(6)
N1 0.0182(8) 0.0128(8) 0.0210(8) 0.0046(6) 0.0071(7) 0.0065(6)
N2 0.0179(7) 0.0130(8) 0.0179(7) 0.0052(6) 0.0034(6) 0.0081(6)
N3 0.0244(9) 0.0185(9) 0.0170(8) 0.0057(7) 0.0042(7) 0.0099(7)
C10 0.0204(9) 0.0143(9) 0.0268(10) 0.0036(8) 0.0116(8) 0.0068(7)
C11 0.0307(11) 0.0178(10) 0.0344(11) 0.0094(9) 0.0145(10) 0.0091(9)
C12 0.0456(14) 0.0186(11) 0.0484(14) 0.0151(10) 0.0266(12) 0.0114(10)
C13 0.0363(13) 0.0169(11) 0.0526(15) 0.0004(11) 0.0251(12) -0.0022(10)
C14 0.0253(11) 0.0238(12) 0.0400(13) -0.0055(10) 0.0121(10) -0.0004(9)
C15 0.0222(10) 0.0193(10) 0.0270(10) -0.0032(8) 0.0091(9) 0.0049(8)
C16 0.0221(10) 0.0311(12) 0.0229(10) -0.0021(9) 0.0003(9) 0.0076(9)
C17 0.0250(10) 0.0295(12) 0.0178(9) 0.0045(8) 0.0036(8) 0.0129(9)
C18 0.0194(9) 0.0149(9) 0.0188(9) 0.0034(7) 0.0069(8) 0.0087(7)
C19 0.0215(9) 0.0158(9) 0.0175(8) 0.0060(7) 0.0081(8) 0.0103(7)
C20 0.0196(9) 0.0137(9) 0.0194(9) 0.0029(7) -0.0015(8) 0.0076(7)
C21 0.0333(11) 0.0170(10) 0.0249(10) 0.0078(8) 0.0039(9) 0.0114(9)
C22 0.0423(13) 0.0174(11) 0.0325(11) 0.0099(9) -0.0016(10) 0.0099(10)
C23 0.0409(13) 0.0172(11) 0.0404(13) 0.0037(9) -0.0092(11) 0.0157(10)
C24 0.0321(12) 0.0233(11) 0.0379(12) 0.0012(9) -0.0010(10) 0.0186(10)
C25 0.0202(9) 0.0185(10) 0.0268(10) 0.0022(8) -0.0009(8) 0.0108(8)
C26 0.0230(10) 0.0259(11) 0.0262(10) 0.0015(9) 0.0048(9) 0.0146(9)
C27 0.0205(9) 0.0226(10) 0.0200(9) 0.0050(8) 0.0058(8) 0.0098(8)
C28 0.0160(8) 0.0164(9) 0.0167(8) 0.0046(7) 0.0013(7) 0.0066(7)
C29 0.0194(9) 0.0172(9) 0.0147(8) 0.0051(7) 0.0026(7) 0.0070(7)
C31 0.0248(10) 0.0276(11) 0.0177(9) 0.0092(8) 0.0060(8) 0.0167(8)
C32 0.0231(10) 0.0292(12) 0.0244(10) 0.0078(9) 0.0075(9) 0.0120(9)
C33 0.0333(12) 0.0373(13) 0.0270(10) 0.0121(9) 0.0110(10) 0.0251(10)

loop_
_atom_type_symbol
_atom_type_description
_atom_type_scat_dispersion_real
_atom_type_scat_dispersion_imag
_atom_type_scat_source
C C 0.0033 0.0016 'International Tables Vol C Tables 4.2.6.8 and 6.1.1.4'
H H 0.0000 0.0000 'International Tables Vol C Tables 4.2.6.8 and 6.1.1.4'
Cu Cu 0.3201 1.2651 'International Tables Vol C Tables 4.2.6.8 and 6.1.1.4'
N N 0.0061 0.0033 'International Tables Vol C Tables 4.2.6.8 and 6.1.1.4'
O O 0.0106 0.0060 'International Tables Vol C Tables 4.2.6.8 and 6.1.1.4'

loop_
_geom_angle_atom_site_label_1
_geom_angle_atom_site_label_2
_geom_angle_atom_site_label_3
_geom_angle
_geom_angle_site_symmetry_1
_geom_angle_site_symmetry_3
_geom_angle_publ_flag
O1 Cu1 O2 175.00(6) . . ?
O1 Cu1 N1 76.77(6) . . ?
O1 Cu1 N2 100.04(6) . . ?
O1 Cu1 N3 91.41(7) . . ?
O2 Cu1 N1 98.25(6) . . ?
O2 Cu1 N2 81.55(6) . . ?
O2 Cu1 N3 88.15(7) . . ?
N2 Cu1 N1 104.18(6) . . ?
N3 Cu1 N1 91.02(6) . . ?
N3 Cu1 N2 162.67(6) . . ?
C19 O1 Cu1 122.31(12) . . ?
C29 O2 Cu1 115.38(13) . . ?
C10 N1 Cu1 135.23(14) . . ?
C18 N1 Cu1 106.22(12) . . ?
C18 N1 C10 118.31(17) . . ?
C20 N2 Cu1 132.13(13) . . ?
C28 N2 Cu1 109.61(13) . . ?
C28 N2 C20 118.23(16) . . ?
C31 N3 Cu1 111.65(12) . . ?
N1 C10 C11 119.12(19) . . ?
N1 C10 C15 121.2(2) . . ?
C11 C10 C15 119.70(19) . . ?
C12 C11 C10 119.8(2) . . ?
C11 C12 C13 121.0(2) . . ?
C14 C13 C12 120.2(2) . . ?
C13 C14 C15 121.2(2) . . ?
C10 C15 C14 118.1(2) . . ?
C16 C15 C10 118.28(19) . . ?
C16 C15 C14 123.6(2) . . ?
C17 C16 C15 119.9(2) . . ?
C16 C17 C18 118.6(2) . . ?
N1 C18 C17 123.67(18) . . ?
N1 C18 C19 116.63(16) . . ?
C17 C18 C19 119.70(18) . . ?
O1 C19 C18 117.37(17) . . ?
O11 C19 O1 124.76(18) . . ?
O11 C19 C18 117.88(17) . . ?
N2 C20 C21 119.88(18) . . ?
N2 C20 C25 121.09(18) . . ?
C21 C20 C25 119.00(19) . . ?
C22 C21 C20 119.6(2) . . ?
C21 C22 C23 121.6(2) . . ?
C24 C23 C22 119.8(2) . . ?
C23 C24 C25 120.8(2) . . ?
C24 C25 C20 119.1(2) . . ?
C26 C25 C20 118.23(19) . . ?
C26 C25 C24 122.7(2) . . ?
C27 C26 C25 119.70(19) . . ?
C26 C27 C28 118.89(19) . . ?
N2 C28 C27 123.76(19) . . ?
N2 C28 C29 115.60(16) . . ?
C27 C28 C29 120.62(18) . . ?
O2 C29 C28 115.00(17) . . ?
O22 C29 O2 125.88(19) . . ?
O22 C29 C28 119.12(17) . . ?
N3 C31 C32 107.98(17) . . ?
N3 C31 C33 112.92(16) . . ?
C32 C31 C33 111.81(17) . . ?
O3 C32 C31 111.76(17) . . ?

loop_
_geom_bond_atom_site_label_1
_geom_bond_atom_site_label_2
_geom_bond_distance
_geom_bond_site_symmetry_2
_geom_bond_publ_flag
Cu1 O1 1.9381(13) . ?
Cu1 O2 1.9524(14) . ?
Cu1 N1 2.3775(16) . ?
Cu1 N2 2.0762(15) . ?
Cu1 N3 2.0209(18) . ?
O1 C19 1.272(2) . ?
O2 C29 1.274(2) . ?
O3 C32 1.426(2) . ?
O11 C19 1.234(2) . ?
O22 C29 1.234(2) . ?
N1 C10 1.375(2) . ?
N1 C18 1.318(3) . ?
N2 C20 1.373(2) . ?
N2 C28 1.329(2) . ?
N3 C31 1.476(3) . ?
C10 C11 1.410(3) . ?
C10 C15 1.419(3) . ?
C11 C12 1.376(3) . ?
C12 C13 1.399(4) . ?
C13 C14 1.356(4) . ?
C14 C15 1.425(3) . ?
C15 C16 1.398(3) . ?
C16 C17 1.364(3) . ?
C17 C18 1.407(3) . ?
C18 C19 1.524(3) . ?
C20 C21 1.412(3) . ?
C20 C25 1.425(3) . ?
C21 C22 1.370(3) . ?
C22 C23 1.408(3) . ?
C23 C24 1.355(3) . ?
C24 C25 1.417(3) . ?
C25 C26 1.410(3) . ?
C26 C27 1.361(3) . ?
C27 C28 1.404(3) . ?
C28 C29 1.517(3) . ?
C31 C32 1.515(3) . ?
C31 C33 1.521(3) . ?

loop_
_geom_hbond_atom_site_label_D
_geom_hbond_atom_site_label_H
_geom_hbond_atom_site_label_A
_geom_hbond_distance_DH
_geom_hbond_distance_HA
_geom_hbond_distance_DA
_geom_hbond_angle_DHA
_geom_hbond_site_symmetry_A
_geom_hbond_publ_flag
O3 H3 O22 0.77(3) 2.04(3) 2.773(2) 160(3) 2_665 yes
N3 H3B O11 0.89(3) 2.07(3) 2.933(2) 164(2) 2_666 yes
